data_4076714
loop_
_publ_author_name
'Zi, Guofu'
'Li, Hung-Wing'
'Xie, Zuowei'

_publ_section_title
;
 Synthesis, Structural Characterization, and Reactivity of
 Organolanthanide Complexes Derived from a New, Versatile Boron-Bridged
 Ligand,iPr2NB(C9H7)(C2B10H11)&#x2020;
;
_journal_issue 6
_journal_name_full Organometallics
_journal_page_first 1136
_journal_paper_doi 10.1021/om010973n
_journal_volume 21
_journal_year 2002
_chemical_formula_sum 'C53 H95 B22 Li N2 O4 Yb'
_chemical_formula_weight 1242.11
_chemical_name_systematic
; 
 ? 
;
_space_group_IT_number 2
_symmetry_cell_setting triclinic
_symmetry_space_group_name_Hall '-P 1'
_symmetry_space_group_name_H-M 'P -1'
_atom_sites_solution_hydrogens geom
_atom_sites_solution_primary direct
_atom_sites_solution_secondary difmap
_audit_creation_method SHELXL-97
_cell_angle_alpha 72.6760(10)
_cell_angle_beta 80.7560(10)
_cell_angle_gamma 88.6390(10)
_cell_formula_units_Z 2
_cell_length_a 12.6580(5)
_cell_length_b 14.9131(6)
_cell_length_c 19.5840(8)
_cell_measurement_temperature 293(2)
_cell_volume 3482.2(2)
_computing_cell_refinement 'Bruker SMART CCD Diffractometer'
_computing_data_collection 'Bruker SMART CCD Diffractometer'
_computing_data_reduction 'Bruker SMART CCD Diffractometer'
_computing_molecular_graphics 'Siemens SHELXTL'
_computing_publication_material 'Siemens SHELXTL'
_computing_structure_refinement 'SHELXL-97 (Sheldrick, 1997)'
_computing_structure_solution 'SHELXS-97 (Sheldrick, 1990)'
_diffrn_ambient_temperature 293(2)
_diffrn_measured_fraction_theta_full 0.990
_diffrn_measured_fraction_theta_max 0.990
_diffrn_measurement_device_type 'Bruker SMART CCD Diffractometer'
_diffrn_measurement_method 'omega scan'
_diffrn_radiation_monochromator graphite
_diffrn_radiation_source 'fine-focus sealed tube'
_diffrn_radiation_type MoK\a
_diffrn_radiation_wavelength 0.71073
_diffrn_reflns_av_R_equivalents 0.0190
_diffrn_reflns_av_sigmaI/netI 0.0363
_diffrn_reflns_limit_h_max 14
_diffrn_reflns_limit_h_min -14
_diffrn_reflns_limit_k_max 17
_diffrn_reflns_limit_k_min -15
_diffrn_reflns_limit_l_max 22
_diffrn_reflns_limit_l_min -22
_diffrn_reflns_number 17201
_diffrn_reflns_theta_full 25.00
_diffrn_reflns_theta_max 25.00
_diffrn_reflns_theta_min 2.05
_exptl_absorpt_coefficient_mu 1.383
_exptl_absorpt_correction_T_max 1.0000
_exptl_absorpt_correction_T_min 0.8276
_exptl_absorpt_correction_type empirical
_exptl_crystal_colour Green
_exptl_crystal_density_diffrn 1.185
_exptl_crystal_density_method 'not measured'
_exptl_crystal_description Plate
_exptl_crystal_F_000 1284
_exptl_crystal_size_max 0.92
_exptl_crystal_size_mid 0.74
_exptl_crystal_size_min 0.42
_refine_diff_density_max 0.632
_refine_diff_density_min -0.807
_refine_diff_density_rms 0.081
_refine_ls_extinction_method none
_refine_ls_goodness_of_fit_ref 1.150
_refine_ls_hydrogen_treatment mixed
_refine_ls_matrix_type full
_refine_ls_number_parameters 674
_refine_ls_number_reflns 10837
_refine_ls_number_restraints 10
_refine_ls_restrained_S_all 1.152
_refine_ls_R_factor_all 0.0404
_refine_ls_R_factor_gt 0.0338
_refine_ls_shift/su_max 6.672
_refine_ls_shift/su_mean 0.018
_refine_ls_structure_factor_coef Fsqd
_refine_ls_weighting_details 'calc w=1/[\s^2^(Fo^2^)+(0.0500P)^2^+0.0000P] where P=(Fo^2^+2Fc^2^)/3'
_refine_ls_weighting_scheme calc
_refine_ls_wR_factor_gt 0.0897
_refine_ls_wR_factor_ref 0.0920
_reflns_number_gt 9467
_reflns_number_total 10837
_reflns_threshold_expression >2sigma(I)
_cod_data_source_file om010973n.cif
_cod_data_source_block 5b
_cod_depositor_comments
;
The following automatic conversions were performed:

'_symmetry_cell_setting' value 'Triclinic' changed to 'triclinic'
according to /home/saulius/struct/CIF-dictionaries/cif_core.dic
dictionary named 'cif_core.dic' version 2.4.1 from
2010-06-29.

'_exptl_absorpt_correction_type' value 'Empirical'
changed to 'empirical' according to
/home/saulius/struct/CIF-dictionaries/cif_core.dic dictionary named
'cif_core.dic' version 2.4.1 from 2010-06-29.

Automatic conversion script
Id: cif_fix_values 1715 2011-07-08 13:25:40Z adriana 
;
_cod_original_sg_symbol_H-M P-1
_cod_database_code 4076714

loop_
_symmetry_equiv_pos_as_xyz
'x, y, z'
'-x, -y, -z'

loop_
_atom_site_label
_atom_site_type_symbol
_atom_site_fract_x
_atom_site_fract_y
_atom_site_fract_z
_atom_site_U_iso_or_equiv
_atom_site_adp_type
_atom_site_occupancy
_atom_site_symmetry_multiplicity
_atom_site_calc_flag
_atom_site_refinement_flags
Yb1 Yb 0.8672 0.6634 0.7125 0.042 Uani 1 1 d .
C1' C 1.0486 0.6195 0.6643 0.046 Uani 1 1 d .
C1 C 0.8918 0.7702 0.7868 0.055 Uani 1 1 d .
C2' C 1.0985 0.6604 0.5704 0.043 Uani 1 1 d .
C2 C 0.8536 0.7329 0.8811 0.058 Uani 1 1 d .
C3 C 0.7461 0.4745 1.0128 0.097 Uani 1 1 d .
H3A H 0.7259 0.4626 1.0652 0.116 Uiso 1 1 calc R
C4 C 0.64660(16) 0.44929(16) 0.98843(12) 0.1452(10) Uani 1 1 d .
H4A H 0.5907 0.4914 0.9965 0.218 Uiso 1 1 calc R
H4B H 0.6239 0.3860 1.0156 0.218 Uiso 1 1 calc R
H4C H 0.6619 0.4545 0.9378 0.218 Uiso 1 1 calc R
C5 C 0.84105(17) 0.41132(13) 1.00461(10) 0.1149(8) Uani 1 1 d .
H5A H 0.8999 0.4312 1.0225 0.172 Uiso 1 1 calc R
H5B H 0.8620 0.4156 0.9544 0.172 Uiso 1 1 calc R
H5C H 0.8209 0.3475 1.0318 0.172 Uiso 1 1 calc R
C6 C 0.77366(16) 0.61988(14) 1.04403(8) 0.0993(7) Uani 1 1 d .
H6A H 0.7988 0.6852 1.0210 0.119 Uiso 1 1 calc R
C7 C 0.65813(18) 0.62436(17) 1.07955(11) 0.1570(11) Uani 1 1 d .
H7A H 0.6160 0.6555 1.0431 0.235 Uiso 1 1 calc R
H7B H 0.6558 0.6586 1.1142 0.235 Uiso 1 1 calc R
H7C H 0.6298 0.5618 1.1037 0.235 Uiso 1 1 calc R
C8 C 0.8506(2) 0.57533(17) 1.09777(9) 0.1438(11) Uani 1 1 d .
H8A H 0.9218 0.5764 1.0717 0.216 Uiso 1 1 calc R
H8B H 0.8279 0.5115 1.1233 0.216 Uiso 1 1 calc R
H8C H 0.8500 0.6103 1.1318 0.216 Uiso 1 1 calc R
C11 C 0.80116(10) 0.57686(9) 0.85062(6) 0.0569(4) Uani 1 1 d .
C12 C 0.87586(10) 0.52003(9) 0.82254(6) 0.0568(4) Uani 1 1 d .
H12A H 0.9419 0.4986 0.8418 0.068 Uiso 1 1 calc R
C13 C 0.83452(10) 0.48400(9) 0.77271(7) 0.0599(4) Uani 1 1 d .
H13A H 0.8667 0.4347 0.7530 0.072 Uiso 1 1 calc R
C14 C 0.64342(11) 0.48495(11) 0.74448(8) 0.0771(5) Uani 1 1 d .
H14A H 0.6557 0.4448 0.7159 0.092 Uiso 1 1 calc R
C15 C 0.54473(13) 0.51740(12) 0.75845(9) 0.0939(6) Uani 1 1 d .
H15A H 0.4889 0.4981 0.7401 0.113 Uiso 1 1 calc R
C16 C 0.52422(12) 0.57938(12) 0.79991(9) 0.0898(7) Uani 1 1 d .
H16A H 0.4554 0.6015 0.8075 0.108 Uiso 1 1 calc R
C17 C 0.60256(11) 0.60825(11) 0.82950(8) 0.0722(5) Uani 1 1 d .
H17A H 0.5880 0.6502 0.8565 0.087 Uiso 1 1 calc R
C18 C 0.70702(10) 0.57268(9) 0.81817(7) 0.0605(4) Uani 1 1 d .
C19 C 0.72780(11) 0.51196(9) 0.77324(7) 0.0616(4) Uani 1 1 d .
C21 C 0.90871(9) 0.74369(7) 0.57196(5) 0.0412(3) Uani 1 1 d .
C22 C 0.88011(9) 0.81376(8) 0.60585(6) 0.0456(4) Uani 1 1 d .
H22A H 0.9258 0.8684 0.6003 0.055 Uiso 1 1 calc R
C23 C 0.77126(10) 0.80419(8) 0.63727(6) 0.0490(4) Uani 1 1 d .
H23A H 0.7304 0.8506 0.6563 0.059 Uiso 1 1 calc R
C24 C 0.61897(10) 0.69833(9) 0.62408(7) 0.0579(4) Uani 1 1 d .
H24A H 0.5626 0.7224 0.6495 0.069 Uiso 1 1 calc R
C25 C 0.59996(10) 0.63336(10) 0.59228(7) 0.0671(5) Uani 1 1 d .
H25A H 0.5296 0.6156 0.5934 0.081 Uiso 1 1 calc R
C26 C 0.68368(10) 0.59153(9) 0.55730(7) 0.0640(4) Uani 1 1 d .
H26A H 0.6678 0.5448 0.5377 0.077 Uiso 1 1 calc R
C27 C 0.78808(9) 0.61810(8) 0.55152(6) 0.0511(4) Uani 1 1 d .
H27A H 0.8428 0.5888 0.5291 0.061 Uiso 1 1 calc R
C28 C 0.81198(8) 0.69083(8) 0.58007(6) 0.0421(3) Uani 1 1 d .
C29 C 0.72668(9) 0.73022(8) 0.61860(6) 0.0474(4) Uani 1 1 d .
C33 C 1.13726(11) 0.75740(9) 0.40246(7) 0.0646(5) Uani 1 1 d .
H33A H 1.1796 0.7115 0.4332 0.078 Uiso 1 1 calc R
C34 C 1.20951(13) 0.84628(12) 0.36532(9) 0.0914(6) Uani 1 1 d .
H34A H 1.2278 0.8720 0.4015 0.137 Uiso 1 1 calc R
H34B H 1.1719 0.8920 0.3328 0.137 Uiso 1 1 calc R
H34C H 1.2737 0.8299 0.3387 0.137 Uiso 1 1 calc R
C35 C 1.10686(15) 0.71322(11) 0.34749(7) 0.0933(6) Uani 1 1 d .
H35A H 1.0627 0.6581 0.3723 0.140 Uiso 1 1 calc R
H35B H 1.1706 0.6962 0.3208 0.140 Uiso 1 1 calc R
H35C H 1.0681 0.7574 0.3147 0.140 Uiso 1 1 calc R
C36 C 0.97308(11) 0.85050(9) 0.41055(6) 0.0572(4) Uani 1 1 d .
H36A H 1.0082 0.8678 0.3599 0.069 Uiso 1 1 calc R
C37 C 0.97359(13) 0.93808(9) 0.43201(7) 0.0701(5) Uani 1 1 d .
H37A H 1.0461 0.9566 0.4310 0.105 Uiso 1 1 calc R
H37B H 0.9344 0.9271 0.4801 0.105 Uiso 1 1 calc R
H37C H 0.9407 0.9871 0.3988 0.105 Uiso 1 1 calc R
C38 C 0.86163(12) 0.81839(11) 0.41011(8) 0.0811(6) Uani 1 1 d .
H38A H 0.8648 0.7617 0.3962 0.122 Uiso 1 1 calc R
H38B H 0.8285 0.8663 0.3762 0.122 Uiso 1 1 calc R
H38C H 0.8204 0.8066 0.4577 0.122 Uiso 1 1 calc R
N1 N 0.77753(10) 0.57695(9) 0.98423(6) 0.0773(5) Uani 1 1 d .
N2 N 1.04110(8) 0.77624(6) 0.45111(5) 0.0472(3) Uani 1 1 d .
B1 B 0.80766(12) 0.62537(12) 0.91080(8) 0.0614(5) Uani 1 1 d .
B2 B 1.01872(10) 0.72990(8) 0.52570(7) 0.0421(4) Uani 1 1 d .
B3 B 0.78351(15) 0.81536(11) 0.82614(8) 0.0665(6) Uani 1 1 d .
H3 H 0.7026 0.8012 0.8175 0.080 Uiso 1 1 calc R
B4 B 0.87714(16) 0.88988(11) 0.75768(8) 0.0730(6) Uani 1 1 d .
H4 H 0.8571 0.9277 0.7041 0.088 Uiso 1 1 calc R
B5 B 1.00250(14) 0.84231(11) 0.76718(8) 0.0669(5) Uani 1 1 d .
H5 H 1.0651 0.8475 0.7201 0.080 Uiso 1 1 calc R
B6 B 0.98569(13) 0.74040(12) 0.84430(7) 0.0627(5) Uani 1 1 d .
H6 H 1.0353 0.6781 0.8474 0.075 Uiso 1 1 calc R
B7 B 0.81225(16) 0.82562(13) 0.91130(8) 0.0757(6) Uani 1 1 d .
H7 H 0.7494 0.8202 0.9583 0.091 Uiso 1 1 calc R
B8 B 0.82507(18) 0.92521(13) 0.83351(9) 0.0845(7) Uani 1 1 d .
H8 H 0.7701 0.9840 0.8300 0.101 Uiso 1 1 calc R
B9 B 0.96423(18) 0.94088(12) 0.79698(9) 0.0848(7) Uani 1 1 d .
H9 H 1.0015 1.0109 0.7695 0.102 Uiso 1 1 calc R
B10 B 1.03364(16) 0.84877(13) 0.85178(9) 0.0801(6) Uani 1 1 d .
H10 H 1.1163 0.8578 0.8598 0.096 Uiso 1 1 calc R
B11 B 0.93972(15) 0.78014(12) 0.92112(8) 0.0726(6) Uani 1 1 d .
H11 H 0.9611 0.7445 0.9747 0.087 Uiso 1 1 calc R
B12 B 0.92558(18) 0.90203(14) 0.89234(9) 0.0862(7) Uani 1 1 d .
H12 H 0.9372 0.9468 0.9263 0.103 Uiso 1 1 calc R
B23 B 1.05913(11) 0.54518(9) 0.61160(7) 0.0497(4) Uani 1 1 d .
H23 H 0.9872 0.5148 0.6012 0.060 Uiso 1 1 calc R
B24 B 1.10183(11) 0.51016(10) 0.69762(8) 0.0544(5) Uani 1 1 d .
H24 H 1.0593 0.4547 0.7437 0.065 Uiso 1 1 calc R
B25 B 1.15616(12) 0.60971(11) 0.70931(8) 0.0560(5) Uani 1 1 d .
H25 H 1.1491 0.6205 0.7630 0.067 Uiso 1 1 calc R
B26 B 1.14965(11) 0.70397(10) 0.62985(7) 0.0482(4) Uani 1 1 d .
H26 H 1.1366 0.7766 0.6312 0.058 Uiso 1 1 calc R
B27 B 1.17697(11) 0.57727(10) 0.54489(8) 0.0501(4) Uani 1 1 d .
H27 H 1.1829 0.5659 0.4914 0.060 Uiso 1 1 calc R
B28 B 1.18037(12) 0.48154(10) 0.62494(8) 0.0551(5) Uani 1 1 d .
H28 H 1.1881 0.4085 0.6233 0.066 Uiso 1 1 calc R
B29 B 1.24261(11) 0.52383(11) 0.68545(8) 0.0570(5) Uani 1 1 d .
H29 H 1.2921 0.4788 0.7227 0.068 Uiso 1 1 calc R
B30 B 1.27283(12) 0.64615(11) 0.64377(8) 0.0577(5) Uani 1 1 d .
H30 H 1.3412 0.6809 0.6546 0.069 Uiso 1 1 calc R
B31 B 1.23431(11) 0.67767(10) 0.55648(7) 0.0510(4) Uani 1 1 d .
H31 H 1.2783 0.7325 0.5106 0.061 Uiso 1 1 calc R
B32 B 1.28904(11) 0.56613(10) 0.59077(8) 0.0562(5) Uani 1 1 d .
H32 H 1.3684 0.5481 0.5670 0.067 Uiso 1 1 calc R
O2 O 0.39674(19) 0.00172(12) 0.75210(13) 0.2579(12) Uani 1 1 d D
O3 O 0.24476(17) 0.14595(13) 0.81841(9) 0.1878(10) Uani 1 1 d D
O4 O 0.43637(18) 0.21436(10) 0.69578(8) 0.1749(9) Uani 1 1 d D
Li1 Li 0.3961(3) 0.1134(2) 0.78799(18) 0.263(4) Uani 1 1 d D
O1 O 0.5069(3) 0.1272(2) 0.84910(13) 0.3135(18) Uani 1 1 d D
C53 C 0.7051(3) 0.2208(3) 0.86994(16) 0.2618(18) Uiso 1 1 d D
H53A H 0.7620 0.1797 0.8870 0.314 Uiso 1 1 calc R
H53B H 0.7306 0.2851 0.8460 0.314 Uiso 1 1 calc R
C52 C 0.5927(2) 0.2086(3) 0.9283(2) 0.308(2) Uiso 1 1 d D
H52A H 0.5658 0.2711 0.9244 0.369 Uiso 1 1 calc R
H52B H 0.6112 0.1837 0.9765 0.369 Uiso 1 1 calc R
C54 C 0.6213(3) 0.1772(3) 0.8263(2) 0.298(2) Uiso 1 1 d D
H54A H 0.6129 0.2302 0.7846 0.357 Uiso 1 1 calc R
H54B H 0.6655 0.1338 0.8068 0.357 Uiso 1 1 calc R
C51 C 0.4877(3) 0.1401(3) 0.9236(2) 0.2661(19) Uiso 1 1 d D
H51A H 0.4849 0.0797 0.9605 0.319 Uiso 1 1 calc R
H51B H 0.4203 0.1708 0.9312 0.319 Uiso 1 1 calc R
C61 C 0.3141(3) -0.0475(2) 0.7315(3) 0.284(3) Uani 1 1 d .
H61A H 0.2455 -0.0466 0.7615 0.340 Uiso 1 1 calc R
H61B H 0.3069 -0.0187 0.6811 0.340 Uiso 1 1 calc R
C62 C 0.3498(3) -0.1398(2) 0.7425(2) 0.265(2) Uani 1 1 d .
H62A H 0.3163 -0.1801 0.7893 0.319 Uiso 1 1 calc R
H62B H 0.3331 -0.1649 0.7051 0.319 Uiso 1 1 calc R
C63 C 0.4620(4) -0.1334(2) 0.7395(2) 0.310(2) Uani 1 1 d .
H63A H 0.4979 -0.1476 0.6964 0.372 Uiso 1 1 calc R
H63B H 0.4826 -0.1797 0.7814 0.372 Uiso 1 1 calc R
C64 C 0.4976(3) -0.0382(3) 0.7379(3) 0.359(3) Uani 1 1 d .
H64A H 0.5406 -0.0412 0.7753 0.431 Uiso 1 1 calc R
H64B H 0.5372 -0.0040 0.6910 0.431 Uiso 1 1 calc R
C71 C 0.2025(4) 0.0977(3) 0.8870(2) 0.349(3) Uani 1 1 d .
H71A H 0.2430 0.1103 0.9213 0.418 Uiso 1 1 calc R
H71B H 0.2017 0.0307 0.8934 0.418 Uiso 1 1 calc R
C72 C 0.1024(4) 0.1292(3) 0.89569(17) 0.297(3) Uani 1 1 d .
H72A H 0.0933 0.1601 0.9333 0.357 Uiso 1 1 calc R
H72B H 0.0511 0.0771 0.9100 0.357 Uiso 1 1 calc R
C73 C 0.0835(3) 0.1996(3) 0.8227(2) 0.274(2) Uani 1 1 d .
H73A H 0.0312 0.1744 0.8017 0.328 Uiso 1 1 calc R
H73B H 0.0587 0.2590 0.8293 0.328 Uiso 1 1 calc R
C74 C 0.1775(3) 0.2106(3) 0.78138(17) 0.258(3) Uani 1 1 d .
H74A H 0.2054 0.2740 0.7715 0.309 Uiso 1 1 calc R
H74B H 0.1717 0.1998 0.7357 0.309 Uiso 1 1 calc R
C81 C 0.4453(3) 0.2110(2) 0.62712(13) 0.2261(16) Uani 1 1 d .
H81A H 0.3762 0.2002 0.6153 0.271 Uiso 1 1 calc R
H81B H 0.4934 0.1622 0.6191 0.271 Uiso 1 1 calc R
C82 C 0.4879(3) 0.3011(3) 0.58645(15) 0.242(2) Uani 1 1 d .
H82A H 0.5501 0.2963 0.5518 0.290 Uiso 1 1 calc R
H82B H 0.4349 0.3381 0.5603 0.290 Uiso 1 1 calc R
C83 C 0.5171(3) 0.3435(3) 0.6382(2) 0.247(2) Uani 1 1 d .
H83A H 0.5935 0.3390 0.6392 0.296 Uiso 1 1 calc R
H83B H 0.4987 0.4093 0.6258 0.296 Uiso 1 1 calc R
C84 C 0.4627(4) 0.2964(2) 0.7014(2) 0.314(2) Uani 1 1 d .
H84A H 0.3990 0.3298 0.7132 0.376 Uiso 1 1 calc R
H84B H 0.5062 0.2881 0.7393 0.376 Uiso 1 1 calc R
C91 C 0.4665(3) 0.90941(19) 0.51897(14) 0.2227(19) Uani 1 1 d D
H91A H 0.4509 0.8454 0.5314 0.267 Uiso 1 1 calc R
C92 C 0.5733(2) 0.93633(16) 0.50927(12) 0.2007(14) Uani 1 1 d D
H92A H 0.6203 0.8868 0.5176 0.241 Uiso 1 1 calc R
C93 C 0.6233(3) 1.02747(15) 0.48864(12) 0.2356(17) Uani 1 1 d D
H93A H 0.6958 1.0428 0.4817 0.283 Uiso 1 1 calc R

loop_
_atom_site_aniso_label
_atom_site_aniso_U_11
_atom_site_aniso_U_22
_atom_site_aniso_U_33
_atom_site_aniso_U_23
_atom_site_aniso_U_13
_atom_site_aniso_U_12
Yb1 0.041 0.040 0.039 -0.002 -0.006 0.001
C1' 0.039 0.049 0.044 -0.003 -0.007 0.003
C1 0.071 0.052 0.035 -0.004 -0.007 -0.005
C2' 0.038 0.044 0.043 -0.010 -0.005 -0.002
C2 0.065 0.069 0.034 -0.007 -0.006 0.005
C3 0.100 0.093 0.059 0.024 0.009 0.001
C4 0.1147(14) 0.1300(16) 0.1361(16) 0.0421(14) -0.0104(14) -0.0478(12)
C5 0.1360(16) 0.0900(13) 0.0849(11) 0.0182(10) -0.0065(12) 0.0144(12)
C6 0.1212(14) 0.1080(12) 0.0475(8) -0.0038(8) 0.0108(9) 0.0039(11)
C7 0.1597(18) 0.1519(18) 0.1195(13) -0.0306(13) 0.0748(13) -0.0016(16)
C8 0.207(2) 0.1551(19) 0.0562(9) 0.0000(11) -0.0445(11) 0.0211(18)
C11 0.0515(7) 0.0524(7) 0.0491(6) 0.0077(6) -0.0002(6) -0.0033(6)
C12 0.0511(7) 0.0493(7) 0.0533(6) 0.0100(6) -0.0082(6) -0.0014(6)
C13 0.0622(7) 0.0428(6) 0.0633(7) 0.0005(6) -0.0081(6) -0.0004(6)
C14 0.0646(8) 0.0745(9) 0.0779(9) -0.0018(7) -0.0071(7) -0.0219(7)
C15 0.0662(8) 0.0964(11) 0.1000(11) 0.0027(9) -0.0153(8) -0.0287(8)
C16 0.0509(8) 0.0934(11) 0.0992(11) 0.0055(10) -0.0019(8) -0.0038(8)
C17 0.0525(7) 0.0763(9) 0.0692(8) -0.0004(7) 0.0039(7) -0.0019(7)
C18 0.0492(7) 0.0603(7) 0.0550(7) 0.0045(6) 0.0002(6) -0.0079(6)
C19 0.0588(7) 0.0558(7) 0.0537(7) 0.0072(6) -0.0041(6) -0.0127(6)
C21 0.0441(6) 0.0397(5) 0.0376(5) -0.0062(4) -0.0107(4) 0.0024(5)
C22 0.0566(6) 0.0368(5) 0.0388(5) -0.0019(4) -0.0121(5) 0.0011(5)
C23 0.0569(7) 0.0471(6) 0.0424(5) -0.0104(5) -0.0131(5) 0.0138(5)
C24 0.0399(6) 0.0684(7) 0.0600(7) -0.0113(6) -0.0089(5) 0.0098(6)
C25 0.0418(6) 0.0779(8) 0.0805(8) -0.0192(7) -0.0138(6) -0.0060(6)
C26 0.0534(7) 0.0678(7) 0.0780(7) -0.0268(5) -0.0207(6) -0.0057(6)
C27 0.0459(6) 0.0507(6) 0.0593(6) -0.0189(5) -0.0121(5) 0.0046(5)
C28 0.0361(5) 0.0444(6) 0.0427(5) -0.0065(4) -0.0099(5) 0.0037(5)
C29 0.0466(6) 0.0487(6) 0.0430(5) -0.0066(5) -0.0109(5) 0.0089(5)
C33 0.0704(8) 0.0636(8) 0.0484(6) -0.0051(6) 0.0002(6) 0.0083(7)
C34 0.0736(10) 0.0914(11) 0.0803(10) 0.0022(9) 0.0198(9) -0.0082(9)
C35 0.1217(14) 0.0997(10) 0.0631(8) -0.0372(7) -0.0045(9) 0.0114(10)
C36 0.0648(8) 0.0544(7) 0.0422(6) 0.0001(5) -0.0071(6) 0.0043(6)
C37 0.0954(10) 0.0491(7) 0.0570(7) -0.0043(6) -0.0091(7) 0.0063(7)
C38 0.0877(9) 0.0801(10) 0.0711(8) -0.0025(7) -0.0383(7) 0.0040(8)
N1 0.0765(8) 0.0844(8) 0.0480(6) 0.0060(6) 0.0069(6) 0.0014(7)
N2 0.0501(5) 0.0454(5) 0.0391(4) -0.0052(4) -0.0009(4) -0.0013(4)
B1 0.0520(8) 0.0742(10) 0.0435(7) 0.0029(7) -0.0055(7) 0.0074(8)
B2 0.0418(6) 0.0379(6) 0.0481(6) -0.0140(5) -0.0082(5) -0.0064(5)
B3 0.0820(11) 0.0632(9) 0.0507(7) -0.0123(7) -0.0107(8) 0.0121(8)
B4 0.1236(14) 0.0493(8) 0.0458(7) -0.0113(6) -0.0187(8) 0.0023(9)
B5 0.0865(11) 0.0612(8) 0.0491(7) -0.0137(6) -0.0019(8) -0.0164(8)
B6 0.0665(9) 0.0720(9) 0.0461(7) -0.0140(6) -0.0054(7) 0.0007(8)
B7 0.0975(12) 0.0792(10) 0.0485(8) -0.0193(7) -0.0078(8) 0.0152(10)
B8 0.1248(15) 0.0695(9) 0.0621(9) -0.0242(7) -0.0163(10) 0.0143(11)
B9 0.1347(16) 0.0620(9) 0.0596(8) -0.0220(7) -0.0107(10) -0.0158(10)
B10 0.0911(12) 0.0927(11) 0.0602(8) -0.0294(7) -0.0076(8) -0.0158(10)
B11 0.0894(11) 0.0834(10) 0.0456(7) -0.0185(7) -0.0131(8) -0.0004(9)
B12 0.1245(15) 0.0867(11) 0.0532(8) -0.0284(7) -0.0171(9) 0.0036(11)
B23 0.0429(7) 0.0430(7) 0.0583(7) -0.0065(6) -0.0102(6) -0.0004(6)
B24 0.0457(7) 0.0517(8) 0.0571(7) -0.0022(6) -0.0113(6) 0.0086(6)
B25 0.0514(8) 0.0669(8) 0.0514(7) -0.0164(6) -0.0163(6) 0.0085(7)
B26 0.0435(7) 0.0494(7) 0.0521(7) -0.0152(5) -0.0075(6) -0.0022(6)
B27 0.0446(7) 0.0494(7) 0.0561(7) -0.0149(6) -0.0093(6) 0.0037(6)
B28 0.0495(8) 0.0507(7) 0.0632(8) -0.0138(6) -0.0105(7) 0.0072(6)
B29 0.0401(7) 0.0656(8) 0.0633(8) -0.0139(7) -0.0141(6) 0.0106(7)
B30 0.0438(7) 0.0703(8) 0.0646(7) -0.0259(6) -0.0136(6) -0.0015(7)
B31 0.0380(7) 0.0570(7) 0.0563(7) -0.0169(6) -0.0021(6) -0.0032(6)
B32 0.0376(7) 0.0627(8) 0.0682(8) -0.0198(6) -0.0087(6) 0.0061(6)
O2 0.263(2) 0.1074(11) 0.341(2) -0.0654(12) 0.1268(17) 0.0094(13)
O3 0.250(2) 0.1557(13) 0.1299(12) -0.0319(10) 0.0234(13) 0.0420(14)
O4 0.280(2) 0.1167(10) 0.1165(10) -0.0390(8) 0.0176(12) -0.0454(12)
Li1 0.308(8) 0.174(4) 0.284(6) -0.096(4) 0.065(6) 0.043(5)
O1 0.348(4) 0.404(3) 0.216(2) -0.1402(19) -0.030(2) -0.020(3)
C61 0.223(4) 0.0933(18) 0.479(6) -0.052(3) 0.040(4) 0.004(2)
C62 0.218(3) 0.180(2) 0.421(4) -0.159(2) 0.018(3) 0.000(2)
C63 0.309(5) 0.207(2) 0.455(5) -0.193(2) -0.010(4) 0.086(3)
C64 0.206(3) 0.237(3) 0.630(6) -0.223(3) 0.123(4) 0.006(3)
C71 0.395(6) 0.292(5) 0.232(4) 0.021(4) 0.114(4) 0.099(5)
C72 0.397(5) 0.347(5) 0.128(2) -0.028(3) -0.051(3) -0.103(4)
C73 0.260(4) 0.300(4) 0.289(4) -0.126(3) -0.046(3) -0.037(3)
C74 0.307(5) 0.294(5) 0.131(2) -0.005(3) -0.032(3) 0.032(4)
C81 0.266(3) 0.290(3) 0.1020(16) -0.0419(19) 0.017(2) -0.132(2)
C82 0.220(3) 0.287(4) 0.133(2) 0.068(2) -0.029(2) -0.041(3)
C83 0.218(3) 0.233(3) 0.301(4) -0.089(3) -0.052(3) -0.048(3)
C84 0.451(6) 0.1468(19) 0.312(3) -0.1198(19) 0.146(4) -0.105(3)
C91 0.424(5) 0.1127(16) 0.1167(17) -0.0247(14) -0.028(3) 0.081(2)
C92 0.346(3) 0.1534(16) 0.1063(14) -0.0367(13) -0.0697(18) 0.1466(17)
C93 0.511(5) 0.1093(13) 0.0993(13) -0.0391(11) -0.089(2) 0.135(2)

loop_
_atom_type_symbol
_atom_type_description
_atom_type_scat_dispersion_real
_atom_type_scat_dispersion_imag
_atom_type_scat_source
C C 0.0033 0.0016 'International Tables Vol C Tables 4.2.6.8 and 6.1.1.4'
H H 0.0000 0.0000 'International Tables Vol C Tables 4.2.6.8 and 6.1.1.4'
Li Li -0.0003 0.0001 'International Tables Vol C Tables 4.2.6.8 and 6.1.1.4'
B B 0.0013 0.0007 'International Tables Vol C Tables 4.2.6.8 and 6.1.1.4'
N N 0.0061 0.0033 'International Tables Vol C Tables 4.2.6.8 and 6.1.1.4'
O O 0.0106 0.0060 'International Tables Vol C Tables 4.2.6.8 and 6.1.1.4'
Yb Yb -0.3850 5.5486 'International Tables Vol C Tables 4.2.6.8 and 6.1.1.4'

loop_
_geom_angle_atom_site_label_1
_geom_angle_atom_site_label_2
_geom_angle_atom_site_label_3
_geom_angle
_geom_angle_site_symmetry_3
C1' Yb1 C1 107.4 .
C1' Yb1 C22 90.14(3) .
C1 Yb1 C22 85.35(3) .
C1' Yb1 C12 85.91(3) .
C1 Yb1 C12 90.17(3) .
C22 Yb1 C12 172.88(4) .
C1' Yb1 C23 120.87(2) .
C1 Yb1 C23 84.28(3) .
C22 Yb1 C23 31.79(4) .
C12 Yb1 C23 153.11(4) .
C1' Yb1 C13 84.97(3) .
C1 Yb1 C13 120.94(3) .
C22 Yb1 C13 153.53(4) .
C12 Yb1 C13 31.89(5) .
C23 Yb1 C13 138.47(4) .
C1' Yb1 C21 70.44(2) .
C1 Yb1 C21 114.25(3) .
C22 Yb1 C21 31.48(4) .
C12 Yb1 C21 149.79(4) .
C23 Yb1 C21 52.86(3) .
C13 Yb1 C21 124.06(4) .
C1' Yb1 C11 114.64(3) .
C1 Yb1 C11 70.16(3) .
C22 Yb1 C11 149.03(4) .
C12 Yb1 C11 31.49(4) .
C23 Yb1 C11 123.57(4) .
C13 Yb1 C11 53.05(4) .
C21 Yb1 C11 172.56(4) .
C1' Yb1 C28 88.70(2) .
C1 Yb1 C28 133.89(2) .
C22 Yb1 C28 50.85(4) .
C12 Yb1 C28 134.80(4) .
C23 Yb1 C28 51.43(4) .
C13 Yb1 C28 102.95(4) .
C21 Yb1 C28 31.14(3) .
C11 Yb1 C28 141.54(4) .
C1' Yb1 C18 134.46(3) .
C1 Yb1 C18 88.63(3) .
C22 Yb1 C18 134.35(4) .
C12 Yb1 C18 50.85(4) .
C23 Yb1 C18 102.60(4) .
C13 Yb1 C18 51.32(4) .
C21 Yb1 C18 141.14(4) .
C11 Yb1 C18 31.44(4) .
C28 Yb1 C18 110.70(4) .
C1' Yb1 C29 118.60(2) .
C1 Yb1 C29 112.81(3) .
C22 Yb1 C29 50.83(4) .
C12 Yb1 C29 136.27(4) .
C23 Yb1 C29 30.81(4) .
C13 Yb1 C29 109.81(4) .
C21 Yb1 C29 51.56(3) .
C11 Yb1 C29 121.61(4) .
C28 Yb1 C29 30.60(3) .
C18 Yb1 C29 91.36(4) .
C1' Yb1 C19 113.13(3) .
C1 Yb1 C19 118.29(3) .
C22 Yb1 C19 136.77(4) .
C12 Yb1 C19 50.35(4) .
C23 Yb1 C19 110.24(4) .
C13 Yb1 C19 30.30(4) .
C21 Yb1 C19 122.06(4) .
C11 Yb1 C19 51.48(4) .
C28 Yb1 C19 92.04(4) .
C18 Yb1 C19 30.44(4) .
C29 Yb1 C19 85.97(4) .
B23 C1' B25 110.99(7) .
B23 C1' B26 108.77(7) .
B25 C1' B26 61.93(6) .
B23 C1' B24 62.10(7) .
B25 C1' B24 60.62(8) .
B26 C1' B24 110.15(7) .
B23 C1' C2' 58.95(4) .
B25 C1' C2' 107.32(4) .
B26 C1' C2' 58.45(5) .
B24 C1' C2' 107.23(5) .
B23 C1' Yb1 118.82(5) .
B25 C1' Yb1 123.27(5) .
B26 C1' Yb1 119.82(5) .
B24 C1' Yb1 123.34(4) .
C2' C1' Yb1 120.4 .
B3 C1 B5 111.91(9) .
B3 C1 B4 62.21(8) .
B5 C1 B4 60.87(9) .
B3 C1 B6 110.15(8) .
B5 C1 B6 62.53(7) .
B4 C1 B6 111.14(9) .
B3 C1 C2 59.60(5) .
B5 C1 C2 107.83(5) .
B4 C1 C2 107.58(5) .
B6 C1 C2 58.64(5) .
B3 C1 Yb1 119.64(7) .
B5 C1 Yb1 121.52(6) .
B4 C1 Yb1 123.65(6) .
B6 C1 Yb1 117.73(6) .
C2 C1 Yb1 120.7 .
B2 C2' B26 113.58(7) .
B2 C2' B31 124.40(6) .
B26 C2' B31 63.04(7) .
B2 C2' B27 128.08(7) .
B26 C2' B27 113.02(7) .
B31 C2' B27 62.26(7) .
B2 C2' B23 118.76(7) .
B26 C2' B23 109.63(7) .
B31 C2' B23 113.00(7) .
B27 C2' B23 62.94(6) .
B2 C2' C1' 112.62(4) .
B26 C2' C1' 59.47(4) .
B31 C2' C1' 110.27(5) .
B27 C2' C1' 109.89(4) .
B23 C2' C1' 58.95(5) .
B1 C2 B6 112.33(8) .
B1 C2 B7 128.49(8) .
B6 C2 B7 113.41(9) .
B1 C2 B3 118.47(8) .
B6 C2 B3 110.29(7) .
B7 C2 B3 64.24(8) .
B1 C2 B11 124.69(8) .
B6 C2 B11 62.96(8) .
B7 C2 B11 61.75(9) .
B3 C2 B11 113.43(9) .
B1 C2 C1 112.32(6) .
B6 C2 C1 60.00(5) .
B7 C2 C1 110.22(5) .
B3 C2 C1 58.40(5) .
B11 C2 C1 109.99(5) .
N1 C3 C4 114.24(9) .
N1 C3 C5 112.29(9) .
C4 C3 C5 115.01(13) .
N1 C6 C7 110.19(17) .
N1 C6 C8 113.63(16) .
C7 C6 C8 114.28(14) .
C12 C11 C18 104.82(12) .
C12 C11 B1 129.72(12) .
C18 C11 B1 125.08(12) .
C12 C11 Yb1 71.39(6) .
C18 C11 Yb1 77.22(7) .
B1 C11 Yb1 121.81(8) .
C11 C12 C13 111.39(12) .
C11 C12 Yb1 77.12(7) .
C13 C12 Yb1 75.49(7) .
C19 C13 C12 106.76(12) .
C19 C13 Yb1 80.82(7) .
C12 C13 Yb1 72.63(7) .
C15 C14 C19 119.76(17) .
C14 C15 C16 121.50(17) .
C17 C16 C15 121.67(15) .
C16 C17 C18 118.44(16) .
C17 C18 C19 119.22(14) .
C17 C18 C11 131.93(14) .
C19 C18 C11 108.46(12) .
C17 C18 Yb1 124.22(8) .
C19 C18 Yb1 76.24(7) .
C11 C18 Yb1 71.34(6) .
C13 C19 C14 132.11(14) .
C13 C19 C18 108.28(13) .
C14 C19 C18 119.32(13) .
C13 C19 Yb1 68.87(7) .
C14 C19 Yb1 128.34(9) .
C18 C19 Yb1 73.32(7) .
C22 C21 C28 105.67(10) .
C22 C21 B2 129.20(10) .
C28 C21 B2 124.75(11) .
C22 C21 Yb1 71.60(5) .
C28 C21 Yb1 77.54(6) .
B2 C21 Yb1 121.55(7) .
C23 C22 C21 110.86(11) .
C23 C22 Yb1 75.08(6) .
C21 C22 Yb1 76.92(6) .
C22 C23 C29 107.11(11) .
C22 C23 Yb1 73.13(6) .
C29 C23 Yb1 80.11(7) .
C25 C24 C29 119.46(12) .
C24 C25 C26 121.63(13) .
C27 C26 C25 121.31(14) .
C26 C27 C28 119.22(12) .
C27 C28 C29 119.16(10) .
C27 C28 C21 131.84(10) .
C29 C28 C21 108.65(11) .
C27 C28 Yb1 124.81(7) .
C29 C28 Yb1 75.38(7) .
C21 C28 Yb1 71.32(6) .
C23 C29 C24 133.04(12) .
C23 C29 C28 107.53(10) .
C24 C29 C28 119.02(12) .
C23 C29 Yb1 69.08(6) .
C24 C29 Yb1 128.09(7) .
C28 C29 Yb1 74.03(6) .
N2 C33 C35 111.99(12) .
N2 C33 C34 112.05(12) .
C35 C33 C34 111.57(11) .
N2 C36 C37 112.44(12) .
N2 C36 C38 115.09(10) .
C37 C36 C38 112.10(12) .
B1 N1 C6 124.43(14) .
B1 N1 C3 124.19(13) .
C6 N1 C3 111.37(9) .
B2 N2 C33 123.48(10) .
B2 N2 C36 124.64(10) .
C33 N2 C36 111.87(8) .
N1 B1 C11 121.22(14) .
N1 B1 C2 123.77(14) .
C11 B1 C2 115.00(9) .
N2 B2 C21 120.75(10) .
N2 B2 C2' 124.37(9) .
C21 B2 C2' 114.88(8) .
C1 B3 C2 62.00(6) .
C1 B3 B4 59.77(8) .
C2 B3 B4 107.55(12) .
C1 B3 B8 107.12(12) .
C2 B3 B8 105.00(12) .
B4 B3 B8 59.03(10) .
C1 B3 B7 107.82(12) .
C2 B3 B7 57.62(8) .
B4 B3 B7 106.21(13) .
B8 B3 B7 58.97(10) .
C1 B4 B5 59.25(8) .
C1 B4 B9 107.71(11) .
B5 B4 B9 60.97(11) .
C1 B4 B8 107.44(9) .
B5 B4 B8 110.00(14) .
B9 B4 B8 61.45(12) .
C1 B4 B3 58.02(7) .
B5 B4 B3 107.17(11) .
B9 B4 B3 109.58(12) .
B8 B4 B3 61.17(10) .
C1 B5 B4 59.87(8) .
C1 B5 B9 107.23(12) .
B4 B5 B9 59.74(11) .
C1 B5 B6 59.24(7) .
B4 B5 B6 107.72(11) .
B9 B5 B6 108.11(11) .
C1 B5 B10 107.07(9) .
B4 B5 B10 107.78(12) .
B9 B5 B10 60.09(10) .
B6 B5 B10 60.19(9) .
C2 B6 C1 61.36(6) .
C2 B6 B5 106.60(10) .
C1 B6 B5 58.24(8) .
C2 B6 B11 58.83(8) .
C1 B6 B11 107.81(11) .
B5 B6 B11 106.54(12) .
C2 B6 B10 104.85(11) .
C1 B6 B10 106.27(10) .
B5 B6 B10 60.18(9) .
B11 B6 B10 58.06(10) .
C2 B7 B11 59.54(9) .
C2 B7 B8 106.04(11) .
B11 B7 B8 108.43(13) .
C2 B7 B12 106.44(12) .
B11 B7 B12 59.48(11) .
B8 B7 B12 61.41(11) .
C2 B7 B3 58.15(8) .
B11 B7 B3 106.82(13) .
B8 B7 B3 59.73(10) .
B12 B7 B3 108.18(11) .
B4 B8 B7 108.66(13) .
B4 B8 B9 59.23(11) .
B7 B8 B9 106.80(14) .
B4 B8 B3 59.80(10) .
B7 B8 B3 61.29(10) .
B9 B8 B3 106.76(14) .
B4 B8 B12 106.92(15) .
B7 B8 B12 59.38(11) .
B9 B8 B12 59.04(11) .
B3 B8 B12 107.80(13) .
B4 B9 B12 108.74(13) .
B4 B9 B5 59.28(11) .
B12 B9 B5 108.44(12) .
B4 B9 B8 59.32(12) .
B12 B9 B8 61.21(11) .
B5 B9 B8 106.97(14) .
B4 B9 B10 107.90(13) .
B12 B9 B10 59.47(10) .
B5 B9 B10 60.69(10) .
B8 B9 B10 107.87(11) .
B11 B10 B12 59.98(10) .
B11 B10 B9 107.69(14) .
B12 B10 B9 59.95(10) .
B11 B10 B5 108.22(14) .
B12 B10 B5 107.65(14) .
B9 B10 B5 59.22(10) .
B11 B10 B6 60.72(10) .
B12 B10 B6 108.26(14) .
B9 B10 B6 106.98(14) .
B5 B10 B6 59.63(9) .
C2 B11 B10 106.89(11) .
C2 B11 B12 106.91(12) .
B10 B11 B12 60.75(10) .
C2 B11 B7 58.72(9) .
B10 B11 B7 109.19(12) .
B12 B11 B7 60.89(11) .
C2 B11 B6 58.21(8) .
B10 B11 B6 61.23(10) .
B12 B11 B6 109.26(11) .
B7 B11 B6 107.06(13) .
B11 B12 B10 59.26(10) .
B11 B12 B9 107.62(14) .
B10 B12 B9 60.58(10) .
B11 B12 B7 59.63(11) .
B10 B12 B7 107.02(14) .
B9 B12 B7 107.24(14) .
B11 B12 B8 106.81(15) .
B10 B12 B8 107.59(13) .
B9 B12 B8 59.75(11) .
B7 B12 B8 59.21(11) .
C1' B23 C2' 62.09(5) .
C1' B23 B24 59.40(7) .
C2' B23 B24 107.56(10) .
C1' B23 B27 108.79(9) .
C2' B23 B27 58.42(6) .
B24 B23 B27 106.90(10) .
C1' B23 B28 106.98(10) .
C2' B23 B28 105.84(8) .
B24 B23 B28 58.82(8) .
B27 B23 B28 59.67(7) .
C1' B24 B25 59.35(7) .
C1' B24 B28 108.20(8) .
B25 B24 B28 109.63(10) .
C1' B24 B29 108.36(9) .
B25 B24 B29 61.10(9) .
B28 B24 B29 60.92(9) .
C1' B24 B23 58.50(7) .
B25 B24 B23 107.06(9) .
B28 B24 B23 61.21(8) .
B29 B24 B23 109.27(9) .
C1' B25 B24 60.03(7) .
C1' B25 B26 59.17(7) .
B24 B25 B26 107.50(11) .
C1' B25 B30 107.96(9) .
B24 B25 B30 108.36(11) .
B26 B25 B30 60.46(8) .
C1' B25 B29 108.18(11) .
B24 B25 B29 60.20(9) .
B26 B25 B29 108.33(10) .
B30 B25 B29 60.28(8) .
C2' B26 C1' 62.09(5) .
C2' B26 B25 107.79(10) .
C1' B26 B25 58.89(6) .
C2' B26 B31 58.60(7) .
C1' B26 B31 108.83(10) .
B25 B26 B31 107.75(10) .
C2' B26 B30 106.25(10) .
C1' B26 B30 107.17(8) .
B25 B26 B30 59.77(8) .
B31 B26 B30 59.73(8) .
C2' B27 B31 58.86(7) .
C2' B27 B32 106.10(10) .
B31 B27 B32 59.84(8) .
C2' B27 B28 106.66(9) .
B31 B27 B28 108.22(11) .
B32 B27 B28 60.47(8) .
C2' B27 B23 58.65(6) .
B31 B27 B23 106.84(11) .
B32 B27 B23 108.02(10) .
B28 B27 B23 60.47(7) .
B24 B28 B27 107.98(10) .
B24 B28 B32 107.11(12) .
B27 B28 B32 59.55(8) .
B24 B28 B29 59.87(9) .
B27 B28 B29 107.58(11) .
B32 B28 B29 59.48(8) .
B24 B28 B23 59.97(8) .
B27 B28 B23 59.86(7) .
B32 B28 B23 106.83(10) .
B29 B28 B23 107.47(11) .
B24 B29 B32 107.36(11) .
B24 B29 B25 58.70(9) .
B32 B29 B25 107.44(10) .
B24 B29 B28 59.21(9) .
B32 B29 B28 60.45(9) .
B25 B29 B28 106.36(10) .
B24 B29 B30 106.56(10) .
B32 B29 B30 60.33(9) .
B25 B29 B30 59.52(8) .
B28 B29 B30 107.97(10) .
B31 B30 B25 108.11(10) .
B31 B30 B26 60.18(8) .
B25 B30 B26 59.77(8) .
B31 B30 B29 107.72(12) .
B25 B30 B29 60.21(8) .
B26 B30 B29 107.73(10) .
B31 B30 B32 59.45(9) .
B25 B30 B32 107.39(11) .
B26 B30 B32 107.06(11) .
B29 B30 B32 59.57(9) .
C2' B31 B27 58.88(7) .
C2' B31 B32 106.49(8) .
B27 B31 B32 60.31(9) .
C2' B31 B30 106.34(8) .
B27 B31 B30 108.46(10) .
B32 B31 B30 60.61(9) .
C2' B31 B26 58.36(6) .
B27 B31 B26 106.56(9) .
B32 B31 B26 107.90(9) .
B30 B31 B26 60.08(8) .
B31 B32 B27 59.84(8) .
B31 B32 B29 108.55(11) .
B27 B32 B29 108.40(10) .
B31 B32 B28 107.83(10) .
B27 B32 B28 59.98(8) .
B29 B32 B28 60.07(8) .
B31 B32 B30 59.95(9) .
B27 B32 B30 107.56(10) .
B29 B32 B30 60.10(9) .
B28 B32 B30 107.50(10) .
C64 O2 C61 109.6(3) .
C64 O2 Li1 116.6(3) .
C61 O2 Li1 133.6(2) .
C71 O3 C74 115.0(3) .
C71 O3 Li1 114.1(3) .
C74 O3 Li1 130.91(19) .
C84 O4 C81 114.3(2) .
C84 O4 Li1 116.0(2) .
C81 O4 Li1 129.6(2) .
O4 Li1 O3 101.25(16) .
O4 Li1 O2 100.74(18) .
O3 Li1 O2 109.70(19) .
O4 Li1 O1 103.92(18) .
O3 Li1 O1 117.6(2) .
O2 Li1 O1 119.9(2) .
C51 O1 C54 94.9(3) .
C51 O1 Li1 128.0(2) .
C54 O1 Li1 130.7(2) .
C52 C53 C54 79.7(3) .
C53 C52 C51 120.5(3) .
O1 C54 C53 134.8(3) .
O1 C51 C52 107.1(3) .
C62 C61 O2 104.9(3) .
C63 C62 C61 105.4(3) .
C62 C63 C64 111.9(3) .
O2 C64 C63 99.9(3) .
O3 C71 C72 104.3(3) .
C71 C72 C73 108.3(3) .
C74 C73 C72 104.5(4) .
C73 C74 O3 107.3(3) .
O4 C81 C82 102.5(3) .
C83 C82 C81 105.9(3) .
C84 C83 C82 106.0(3) .
C83 C84 O4 106.6(4) .
C92 C91 C93 125.7(3) 2_676
C91 C92 C93 130.8(3) .
C92 C93 C91 103.4(3) 2_676

loop_
_geom_bond_atom_site_label_1
_geom_bond_atom_site_label_2
_geom_bond_distance
_geom_bond_site_symmetry_2
Yb1 C1' 2.4884 .
Yb1 C1 2.5098 .
Yb1 C22 2.5575(10) .
Yb1 C12 2.5579(11) .
Yb1 C23 2.5825(11) .
Yb1 C13 2.5946(12) .
Yb1 C21 2.6255(9) .
Yb1 C11 2.6310(11) .
Yb1 C28 2.7062(11) .
Yb1 C18 2.7083(11) .
Yb1 C29 2.7237(12) .
Yb1 C19 2.7460(13) .
C1' B23 1.7145(16) .
C1' B25 1.7187(16) .
C1' B26 1.7238(13) .
C1' B24 1.7307(14) .
C1' C2' 1.7685 .
C1 B3 1.6887(18) .
C1 B5 1.7093(18) .
C1 B4 1.7202(15) .
C1 B6 1.7275(17) .
C1 C2 1.7506 .
C2' B2 1.5981(12) .
C2' B26 1.7054(16) .
C2' B31 1.7099(14) .
C2' B27 1.7104(15) .
C2' B23 1.7146(13) .
C2 B1 1.6210(17) .
C2 B6 1.7034(16) .
C2 B7 1.700(2) .
C2 B3 1.7100(16) .
C2 B11 1.715(2) .
C3 N1 1.5018(13) .
C3 C4 1.508(2) .
C3 C5 1.527(2) .
C6 N1 1.487(2) .
C6 C7 1.524(3) .
C6 C8 1.543(3) .
C11 C12 1.4098(19) .
C11 C18 1.449(2) .
C11 B1 1.569(2) .
C12 C13 1.416(2) .
C13 C19 1.4036(19) .
C14 C15 1.345(2) .
C14 C19 1.403(2) .
C15 C16 1.396(3) .
C16 C17 1.363(2) .
C17 C18 1.4219(19) .
C18 C19 1.432(2) .
C21 C22 1.4076(17) .
C21 C28 1.4334(16) .
C21 B2 1.5792(16) .
C22 C23 1.4079(16) .
C23 C29 1.4159(18) .
C24 C25 1.343(2) .
C24 C29 1.4317(17) .
C25 C26 1.4040(19) .
C26 C27 1.3661(18) .
C27 C28 1.4183(18) .
C28 C29 1.4327(16) .
C33 N2 1.4963(16) .
C33 C35 1.519(2) .
C33 C34 1.547(2) .
C36 N2 1.4996(15) .
C36 C37 1.487(2) .
C36 C38 1.503(2) .
N1 B1 1.3975(17) .
N2 B2 1.4025(14) .
B3 B4 1.761(2) .
B3 B8 1.785(3) .
B3 B7 1.813(3) .
B4 B5 1.737(3) .
B4 B9 1.746(3) .
B4 B8 1.747(3) .
B5 B9 1.767(3) .
B5 B6 1.7837(19) .
B5 B10 1.794(3) .
B6 B11 1.785(2) .
B6 B10 1.794(3) .
B7 B11 1.752(3) .
B7 B8 1.771(2) .
B7 B12 1.774(3) .
B8 B9 1.785(3) .
B8 B12 1.811(3) .
B9 B12 1.772(2) .
B9 B10 1.783(3) .
B10 B11 1.737(2) .
B10 B12 1.763(3) .
B11 B12 1.750(3) .
B23 B24 1.777(2) .
B23 B27 1.7879(18) .
B23 B28 1.799(2) .
B24 B25 1.741(2) .
B24 B28 1.756(2) .
B24 B29 1.768(2) .
B25 B26 1.7713(18) .
B25 B30 1.7714(19) .
B25 B29 1.784(2) .
B26 B31 1.786(2) .
B26 B30 1.784(2) .
B27 B31 1.768(2) .
B27 B32 1.777(2) .
B27 B28 1.7843(18) .
B28 B32 1.793(2) .
B28 B29 1.786(2) .
B29 B32 1.776(2) .
B29 B30 1.785(2) .
B30 B31 1.777(2) .
B30 B32 1.789(2) .
B31 B32 1.768(2) .
O2 C64 1.418(4) .
O2 C61 1.465(5) .
O2 Li1 1.991(4) .
O3 C71 1.348(4) .
O3 C74 1.387(4) .
O3 Li1 2.006(4) .
O4 C84 1.316(4) .
O4 C81 1.347(3) .
O4 Li1 1.977(3) .
Li1 O1 2.035(5) .
O1 C51 1.508(5) .
O1 C54 1.580(5) .
C53 C52 1.652(4) .
C53 C54 1.714(6) .
C52 C51 1.726(5) .
C61 C62 1.403(4) .
C62 C63 1.417(6) .
C63 C64 1.490(6) .
C71 C72 1.344(7) .
C72 C73 1.552(5) .
C73 C74 1.310(5) .
C81 C82 1.409(5) .
C82 C83 1.442(6) .
C83 C84 1.317(5) .
C91 C92 1.386(4) .
C91 C93 1.456(5) 2_676
C92 C93 1.429(4) .
C93 C91 1.456(5) 2_676
